data_4113877
loop_
_publ_author_name
'Takashi Otani'
'Jun Takayama'
'Yoshiaki Sugihara'
'Akihiko Ishii'
'Juzo Nakayama'

_publ_contact_author_address
;
Department of Chemistry, Faculty of Science, Saitama University
Saitama, Saitama 338-8570, Japan
;
_publ_contact_author_email nakaj@post.saitama-u.ac.jp
_publ_contact_author_fax +81-48-858-3700
_publ_contact_author_name 'Dr. Juzo Nakayama'
_publ_contact_author_phone +81-48-858-3390
_publ_section_title
;
 \p-Face-Selective Diels-Alder Reactions of 3,4-Di-tert-butylthiophene
 1-Oxide and 1-Imide and Formation of 1,2-Thiazetidines
;
_journal_name_full 'Journal of the American Chemical Society'
_journal_page_first 8255
_journal_page_last 8263
_journal_paper_doi 10.1021/ja029867i
_journal_volume 125
_journal_year 2003
_chemical_compound_source 'Local laboratory'
_chemical_formula_moiety 'C22 H28 N4 O3 S '
_chemical_formula_sum 'C22 H28 N4 O3 S'
_chemical_formula_weight 428.555
_chemical_name_systematic
;
 ?
;
_space_group_IT_number 2
_symmetry_cell_setting triclinic
_symmetry_space_group_name_Hall '-P 1'
_symmetry_space_group_name_H-M 'P -1'
_audit_creation_method maXus
_cell_angle_alpha 66.974(5)
_cell_angle_beta 82.138(4)
_cell_angle_gamma 85.308(6)
_cell_formula_units_Z 2
_cell_length_a 7.8070(7)
_cell_length_b 10.9520(6)
_cell_length_c 14.1090(11)
_cell_measurement_temperature 153
_cell_volume 1099.27(15)
_computing_cell_refinement 'HKL Scalepack'
_computing_data_collection 'DIP Image plate'
_computing_data_reduction 'maXus (Mackay et al., 1999)'
_computing_structure_refinement 'SHELXL-97 (Sheldrick, 1997)'
_diffrn_measured_fraction_theta_full 0.845
_diffrn_measured_fraction_theta_max 0.845
_diffrn_measurement_device 'DIP Image plate'
_diffrn_measurement_method IP
_diffrn_radiation_source 'fine-focus sealed tube'
_diffrn_radiation_type ' MoK\a'
_diffrn_radiation_wavelength_id all
_diffrn_reflns_av_R_equivalents 0.052
_diffrn_reflns_limit_h_max 9
_diffrn_reflns_limit_h_min -9
_diffrn_reflns_limit_k_max 13
_diffrn_reflns_limit_k_min -12
_diffrn_reflns_limit_l_max 17
_diffrn_reflns_limit_l_min 0
_diffrn_reflns_number 4037
_diffrn_reflns_theta_full 27.00
_diffrn_reflns_theta_max 27.00
_diffrn_reflns_theta_min 0.00
_exptl_absorpt_coefficient_mu 0.178
_exptl_absorpt_correction_T_max 0.985
_exptl_absorpt_correction_T_min 0.855
_exptl_absorpt_correction_type multi-scan
_exptl_absorpt_process_details
;
multi-scan from symmetry-related measurements
 Sortav (Blessing 1995)
;
_exptl_crystal_colour Colourless
_exptl_crystal_density_diffrn 1.295
_exptl_crystal_description Cube
_refine_diff_density_max 0.240
_refine_diff_density_min -0.304
_refine_diff_density_rms 0.053
_refine_ls_extinction_coef 0.0225(18)
_refine_ls_extinction_expression Fc^*^=kFc[1+0.001xFc^2^\l^3^/sin(2\q)]^-1/4^
_refine_ls_extinction_method SHELXL
_refine_ls_goodness_of_fit_ref 1.012
_refine_ls_hydrogen_treatment refxyz
_refine_ls_matrix_type full
_refine_ls_number_parameters 272
_refine_ls_number_reflns 4037
_refine_ls_number_restraints 0
_refine_ls_restrained_S_all 1.012
_refine_ls_R_factor_all 0.1129
_refine_ls_R_factor_gt 0.0593
_refine_ls_shift/su_max 0.000
_refine_ls_shift/su_mean 0.000
_refine_ls_structure_factor_coef Fsqd
_refine_ls_weighting_details 'calc w=1/[\s^2^(Fo^2^)+(0.0080P)^2^+0.8000P] where P=(Fo^2^+2Fc^2^)/3'
_refine_ls_weighting_scheme calc
_refine_ls_wR_factor_gt 0.1209
_refine_ls_wR_factor_ref 0.1447
_reflns_number_gt 2247
_reflns_number_total 4037
_reflns_threshold_expression >2sigma(I)
_cod_data_source_file ja029867isi20021221_041539.cif
_cod_data_source_block global
_cod_original_cell_volume 1099.27(14)
_cod_original_sg_symbol_H-M 'P -1 '
_cod_original_formula_sum 'C22 H28 N4 O3 S '
_cod_database_code 4113877

loop_
_symmetry_equiv_pos_as_xyz
+X,+Y,+Z
-X,-Y,-Z

loop_
_atom_site_label
_atom_site_type_symbol
_atom_site_fract_x
_atom_site_fract_y
_atom_site_fract_z
_atom_site_U_iso_or_equiv
_atom_site_adp_type
_atom_site_occupancy
_atom_site_symmetry_multiplicity
_atom_site_calc_flag
_atom_site_refinement_flags
S1 S 0.41546(11) 0.04483(9) 0.71919(8) 0.0452(3) Uani 1 1 d .
O2 O 0.1688(3) 0.1502(2) 0.85519(19) 0.0454(6) Uani 1 1 d .
O3 O -0.3819(3) 0.2925(2) 0.7865(2) 0.0587(8) Uani 1 1 d .
C4 C 0.2043(4) 0.2318(3) 0.7461(3) 0.0387(8) Uani 1 1 d .
N5 N -0.1558(3) 0.4163(3) 0.7922(2) 0.0444(8) Uani 1 1 d .
C6 C 0.0532(4) 0.0759(3) 0.7009(3) 0.0346(8) Uani 1 1 d .
C7 C 0.2204(4) 0.1510(3) 0.6780(3) 0.0380(8) Uani 1 1 d .
N8 N 0.0591(3) 0.3228(3) 0.7238(2) 0.0415(7) Uani 1 1 d .
O9 O 0.1238(3) 0.4818(3) 0.7811(2) 0.0644(8) Uani 1 1 d .
N10 N -0.0972(3) 0.2619(3) 0.7292(2) 0.0428(8) Uani 1 1 d .
N11 N 0.3990(4) 0.0019(3) 0.8481(2) 0.0487(8) Uani 1 1 d .
C12 C -0.0913(4) 0.1389(3) 0.7226(3) 0.0396(8) Uani 1 1 d .
C13 C -0.2531(5) 0.5027(3) 0.8374(3) 0.0458(9) Uani 1 1 d .
C14 C 0.0201(5) 0.4155(3) 0.7691(3) 0.0438(9) Uani 1 1 d .
C15 C 0.2885(4) 0.0500(4) 0.8970(3) 0.0468(9) Uani 1 1 d .
C16 C -0.2308(5) 0.3188(3) 0.7715(3) 0.0426(9) Uani 1 1 d .
C17 C 0.0348(4) -0.0692(3) 0.7128(3) 0.0408(8) Uani 1 1 d .
C18 C 0.0779(5) -0.1639(4) 0.8221(3) 0.0527(10) Uani 1 1 d .
C19 C 0.2721(5) 0.2431(4) 0.5587(3) 0.0474(9) Uani 1 1 d .
C20 C 0.1528(5) -0.1109(4) 0.6332(3) 0.0553(11) Uani 1 1 d .
C21 C -0.1979(6) 0.5163(4) 0.9210(3) 0.0619(11) Uani 1 1 d .
C22 C 0.3844(6) 0.3572(4) 0.5488(3) 0.0745(14) Uani 1 1 d .
C23 C 0.1137(6) 0.3015(4) 0.5032(3) 0.0690(13) Uani 1 1 d .
C24 C -0.1487(5) -0.0974(4) 0.7050(3) 0.0552(11) Uani 1 1 d .
C25 C 0.3797(6) 0.1643(4) 0.4981(3) 0.0680(12) Uani 1 1 d .
C26 C -0.3972(5) 0.5683(4) 0.7965(3) 0.0624(12) Uani 1 1 d .
C27 C 0.2652(6) 0.0016(5) 1.0119(3) 0.0670(12) Uani 1 1 d .
C29 C -0.4354(7) 0.6668(4) 0.9218(5) 0.0832(17) Uani 1 1 d .
C30 C -0.4897(6) 0.6512(4) 0.8388(4) 0.0806(16) Uani 1 1 d .
C31 C -0.2890(6) 0.5996(5) 0.9632(4) 0.0740(14) Uani 1 1 d .
H4 H 0.3088 0.2788 0.7339 0.046 Uiso 1 1 d R
H12 H -0.2007 0.0984 0.7338 0.048 Uiso 1 1 d R
H18A H 0.0668 -0.2543 0.8303 0.063 Uiso 1 1 d R
H18B H -0.0019 -0.1449 0.8731 0.063 Uiso 1 1 d R
H18C H 0.1939 -0.1510 0.8311 0.063 Uiso 1 1 d R
H20A H 0.1351 -0.2019 0.6459 0.066 Uiso 1 1 d R
H20B H 0.2719 -0.1001 0.6378 0.066 Uiso 1 1 d R
H20C H 0.1241 -0.0552 0.5652 0.066 Uiso 1 1 d R
H21 H -0.0966 0.4668 0.9487 0.074 Uiso 1 1 d R
H22A H 0.4118 0.4115 0.4767 0.089 Uiso 1 1 d R
H22B H 0.4894 0.3219 0.5794 0.089 Uiso 1 1 d R
H22C H 0.3221 0.4099 0.5836 0.089 Uiso 1 1 d R
H23A H 0.1484 0.3573 0.4323 0.083 Uiso 1 1 d R
H23B H 0.0449 0.3529 0.5368 0.083 Uiso 1 1 d R
H23C H 0.0470 0.2304 0.5054 0.083 Uiso 1 1 d R
H24A H -0.1572 -0.1880 0.7132 0.066 Uiso 1 1 d R
H24B H -0.1785 -0.0395 0.6377 0.066 Uiso 1 1 d R
H24C H -0.2267 -0.0802 0.7574 0.066 Uiso 1 1 d R
H25A H 0.4079 0.2228 0.4271 0.082 Uiso 1 1 d R
H25B H 0.3124 0.0932 0.5008 0.082 Uiso 1 1 d R
H25C H 0.4843 0.1285 0.5289 0.082 Uiso 1 1 d R
H26 H -0.4325 0.5571 0.7379 0.075 Uiso 1 1 d R
H27A H 0.3486 -0.0684 1.0403 0.080 Uiso 1 1 d R
H27B H 0.1506 -0.0309 1.0380 0.080 Uiso 1 1 d R
H27C H 0.2815 0.0740 1.0316 0.080 Uiso 1 1 d R
H29 H -0.4986 0.7258 0.9505 0.100 Uiso 1 1 d R
H30 H -0.5916 0.6987 0.8102 0.097 Uiso 1 1 d R
H31 H -0.2506 0.6071 1.0225 0.089 Uiso 1 1 d R

loop_
_atom_site_aniso_label
_atom_site_aniso_U_11
_atom_site_aniso_U_22
_atom_site_aniso_U_33
_atom_site_aniso_U_23
_atom_site_aniso_U_13
_atom_site_aniso_U_12
S1 0.0285(4) 0.0543(6) 0.0615(7) -0.0318(5) -0.0093(4) 0.0076(4)
O2 0.0352(13) 0.0566(15) 0.0495(16) -0.0258(14) -0.0114(12) 0.0089(11)
O3 0.0325(15) 0.0592(16) 0.096(2) -0.0428(17) -0.0132(14) 0.0076(12)
C4 0.0303(17) 0.0410(18) 0.052(2) -0.0269(19) -0.0056(16) 0.0058(14)
N5 0.0345(16) 0.0430(16) 0.060(2) -0.0245(16) -0.0083(15) 0.0075(13)
C6 0.0295(17) 0.0354(17) 0.044(2) -0.0196(17) -0.0108(15) 0.0024(13)
C7 0.0293(17) 0.0405(18) 0.047(2) -0.0188(18) -0.0071(16) -0.0002(14)
N8 0.0342(16) 0.0377(15) 0.059(2) -0.0254(16) -0.0087(14) 0.0009(12)
O9 0.0532(17) 0.0590(16) 0.103(2) -0.0549(18) -0.0071(16) -0.0055(13)
N10 0.0261(15) 0.0418(15) 0.068(2) -0.0286(17) -0.0138(14) 0.0071(12)
N11 0.0364(17) 0.0532(18) 0.059(2) -0.0231(18) -0.0168(15) 0.0102(14)
C12 0.0357(18) 0.0383(18) 0.055(2) -0.0266(19) -0.0124(17) -0.0002(14)
C13 0.043(2) 0.0316(17) 0.062(3) -0.021(2) -0.0022(19) 0.0067(15)
C14 0.044(2) 0.0330(18) 0.060(2) -0.023(2) -0.0116(18) 0.0051(16)
C15 0.035(2) 0.055(2) 0.056(3) -0.024(2) -0.0176(18) 0.0041(17)
C16 0.039(2) 0.0363(18) 0.057(2) -0.0214(19) -0.0156(18) 0.0074(15)
C17 0.0337(18) 0.0413(18) 0.052(2) -0.0227(19) -0.0057(17) -0.0006(15)
C18 0.052(2) 0.0416(19) 0.064(3) -0.019(2) -0.010(2) 0.0047(17)
C19 0.048(2) 0.046(2) 0.045(2) -0.0133(19) -0.0015(18) -0.0098(17)
C20 0.049(2) 0.058(2) 0.071(3) -0.038(2) -0.006(2) -0.0016(19)
C21 0.060(3) 0.064(3) 0.071(3) -0.035(3) -0.006(2) -0.008(2)
C22 0.094(4) 0.062(3) 0.063(3) -0.017(2) 0.005(3) -0.037(3)
C23 0.081(3) 0.068(3) 0.053(3) -0.015(2) -0.022(2) 0.008(2)
C24 0.043(2) 0.049(2) 0.085(3) -0.035(2) -0.015(2) -0.0011(17)
C25 0.070(3) 0.077(3) 0.055(3) -0.030(3) 0.009(2) -0.002(2)
C26 0.061(3) 0.055(2) 0.058(3) -0.013(2) -0.003(2) 0.018(2)
C27 0.057(3) 0.084(3) 0.059(3) -0.024(3) -0.019(2) 0.007(2)
C29 0.090(4) 0.048(2) 0.107(5) -0.040(3) 0.041(3) -0.011(3)
C30 0.070(3) 0.059(3) 0.095(4) -0.024(3) 0.010(3) 0.030(2)
C31 0.073(3) 0.074(3) 0.093(4) -0.056(3) 0.009(3) -0.009(3)

loop_
_atom_type_symbol
_atom_type_description
_atom_type_scat_dispersion_real
_atom_type_scat_dispersion_imag
_atom_type_scat_source
C C 0.0033 0.0016 'International Tables Vol C Tables 4.2.6.8 and 6.1.1.4'
H H 0.0000 0.0000 'International Tables Vol C Tables 4.2.6.8 and 6.1.1.4'
N N 0.0061 0.0033 'International Tables Vol C Tables 4.2.6.8 and 6.1.1.4'
O O 0.0106 0.0060 'International Tables Vol C Tables 4.2.6.8 and 6.1.1.4'
S S 0.1246 0.1234 'International Tables Vol C Tables 4.2.6.8 and 6.1.1.4'

loop_
_diffrn_radiation_wavelength
0.71073

loop_
_geom_angle_atom_site_label_1
_geom_angle_atom_site_label_2
_geom_angle_atom_site_label_3
_geom_angle
N11 S1 C7 104.81(16)
C15 O2 C4 116.6(3)
N8 C4 O2 104.5(3)
N8 C4 C7 110.1(3)
O2 C4 C7 112.5(3)
C14 N5 C16 111.8(3)
C14 N5 C13 124.5(3)
C16 N5 C13 123.7(3)
C12 C6 C7 115.8(3)
C12 C6 C17 116.5(3)
C7 C6 C17 127.4(3)
C4 C7 C6 107.8(3)
C4 C7 C19 111.0(3)
C6 C7 C19 115.3(3)
C4 C7 S1 102.0(2)
C6 C7 S1 114.9(2)
C19 C7 S1 105.1(2)
C14 N8 N10 107.3(3)
C14 N8 C4 122.6(3)
N10 N8 C4 113.6(2)
C16 N10 C12 127.6(3)
C16 N10 N8 109.8(3)
C12 N10 N8 119.5(3)
C15 N11 S1 124.0(3)
C6 C12 N10 124.8(3)
C26 C13 C21 121.3(4)
C26 C13 N5 119.3(4)
C21 C13 N5 119.4(3)
O9 C14 N5 129.0(3)
O9 C14 N8 125.1(3)
N5 C14 N8 105.8(3)
N11 C15 O2 126.3(4)
N11 C15 C27 123.1(4)
O2 C15 C27 110.6(3)
O3 C16 N10 127.6(3)
O3 C16 N5 127.4(3)
N10 C16 N5 105.0(3)
C24 C17 C20 106.5(3)
C24 C17 C6 112.1(3)
C20 C17 C6 114.9(3)
C24 C17 C18 106.5(3)
C20 C17 C18 107.5(3)
C6 C17 C18 108.9(3)
C23 C19 C22 108.7(3)
C23 C19 C25 106.8(3)
C22 C19 C25 106.6(3)
C23 C19 C7 111.7(3)
C22 C19 C7 110.9(3)
C25 C19 C7 112.0(3)
C13 C21 C31 119.5(4)
C13 C26 C30 119.5(5)
C30 C29 C31 120.2(5)
C29 C30 C26 119.9(5)
C29 C31 C21 119.5(5)
N8 C4 H4 110.4
O2 C4 H4 110.0
C7 C4 H4 109.3
C6 C12 H12 119.3
N10 C12 H12 115.9
C17 C18 H18A 109.6
C17 C18 H18B 108.7
H18A C18 H18B 109.5
C17 C18 H18C 110.1
H18A C18 H18C 109.5
H18B C18 H18C 109.5
C17 C20 H20A 110.1
C17 C20 H20B 110.0
H20A C20 H20B 109.5
C17 C20 H20C 108.3
H20A C20 H20C 109.5
H20B C20 H20C 109.5
C13 C21 H21 118.8
C31 C21 H21 121.7
C19 C22 H22A 109.1
C19 C22 H22B 109.8
H22A C22 H22B 109.5
C19 C22 H22C 109.6
H22A C22 H22C 109.5
H22B C22 H22C 109.5
C19 C23 H23A 109.9
C19 C23 H23B 109.7
H23A C23 H23B 109.5
C19 C23 H23C 108.8
H23A C23 H23C 109.5
H23B C23 H23C 109.5
C17 C24 H24A 110.6
C17 C24 H24B 108.0
H24A C24 H24B 109.5
C17 C24 H24C 109.8
H24A C24 H24C 109.5
H24B C24 H24C 109.5
C19 C25 H25A 109.4
C19 C25 H25B 109.2
H25A C25 H25B 109.5
C19 C25 H25C 109.7
H25A C25 H25C 109.5
H25B C25 H25C 109.5
C13 C26 H26 119.5
C30 C26 H26 121.0
C15 C27 H27A 109.9
C15 C27 H27B 109.8
H27A C27 H27B 109.5
C15 C27 H27C 108.7
H27A C27 H27C 109.5
H27B C27 H27C 109.5
C30 C29 H29 120.0
C31 C29 H29 119.8
C29 C30 H30 119.7
C26 C30 H30 120.4
C29 C31 H31 121.7
C21 C31 H31 118.8

loop_
_geom_bond_atom_site_label_1
_geom_bond_atom_site_label_2
_geom_bond_distance
S1 N11 1.680(3)
S1 C7 1.852(3)
O2 C15 1.379(4)
O2 C4 1.446(4)
O3 C16 1.208(4)
C4 N8 1.430(4)
C4 C7 1.528(5)
N5 C14 1.367(4)
N5 C16 1.402(4)
N5 C13 1.450(4)
C6 C12 1.337(4)
C6 C7 1.529(4)
C6 C17 1.548(4)
C7 C19 1.602(5)
N8 C14 1.392(4)
N8 N10 1.416(3)
O9 C14 1.201(4)
N10 C16 1.358(4)
N10 C12 1.383(4)
N11 C15 1.244(5)
C13 C26 1.355(5)
C13 C21 1.373(5)
C15 C27 1.484(5)
C17 C24 1.518(4)
C17 C20 1.538(5)
C17 C18 1.550(5)
C19 C23 1.516(5)
C19 C22 1.536(5)
C19 C25 1.564(6)
C21 C31 1.378(6)
C26 C30 1.379(6)
C29 C30 1.373(7)
C29 C31 1.378(7)
C4 H4 0.9600
C12 H12 0.9600
C18 H18A 0.9601
C18 H18B 0.9599
C18 H18C 0.9600
C20 H20A 0.9600
C20 H20B 0.9600
C20 H20C 0.9601
C21 H21 0.9600
C22 H22A 0.9600
C22 H22B 0.9602
C22 H22C 0.9600
C23 H23A 0.9601
C23 H23B 0.9598
C23 H23C 0.9601
C24 H24A 0.9600
C24 H24B 0.9600
C24 H24C 0.9599
C25 H25A 0.9600
C25 H25B 0.9599
C25 H25C 0.9601
C26 H26 0.9601
C27 H27A 0.9600
C27 H27B 0.9600
C27 H27C 0.9600
C29 H29 0.9598
C30 H30 0.9600
C31 H31 0.9599
